data_2200228
loop_
_publ_author_name
'Vi\<snjevac, Aleksandar'
'Koji\'c-Prodi\'c, Biserka'

_publ_section_title
;Ethyl
 7-chloro-2,3-dihydro-2-oxo-5-phenyl-1<i>H</i>-1,4-benzodiazepine-3-carboxylate
;
_journal_issue 4
_journal_name_full 'Acta Crystallographica Section E'
_journal_page_first o356
_journal_page_last o357
_journal_paper_doi 10.1107/S1600536801004093
_journal_volume 57
_journal_year 2001
_chemical_formula_iupac 'C18 H15 Cl N2 O3'
_chemical_formula_moiety 'C18 H15 Cl N2 O3'
_chemical_formula_sum 'C18 H15 Cl N2 O3'
_chemical_formula_weight 342.77
_chemical_name_systematic
;
Ethyl 7-chloro-2,3-dihydro-2-oxo-5-phenyl-1H-1,4-benzodiazepine-3-carboxylate
;
_space_group_IT_number 61
_symmetry_cell_setting orthorhombic
_symmetry_space_group_name_Hall '-P 2ac 2ab'
_symmetry_space_group_name_H-M 'P b c a'
_cell_angle_alpha 90
_cell_angle_beta 90
_cell_angle_gamma 90
_cell_formula_units_Z 8
_cell_length_a 15.4280(10)
_cell_length_b 9.346(2)
_cell_length_c 22.506(5)
_cell_measurement_reflns_used 25
_cell_measurement_temperature 293(2)
_cell_measurement_theta_max 11.78
_cell_measurement_theta_min 4.36
_cell_volume 3245.1(10)
_computing_cell_refinement 'SET4 and CELDIM in CAD-4 Software (Enraf-Nonius, 1989)'
_computing_data_collection 'CAD-4 Software (Enraf Nonius, 1989)'
_computing_data_reduction 'HELENA (Spek, 1997)'
_computing_molecular_graphics 'ORTEPII (Johnson, 1976)'
_computing_publication_material 'PLATON (Spek, 1990)'
_computing_structure_refinement 'SHELXL97 (Sheldrick, 1997)'
_computing_structure_solution 'SIR97 (Altomare et al., 1997)'
_diffrn_ambient_temperature 293(2)
_diffrn_measured_fraction_theta_full .887
_diffrn_measured_fraction_theta_max .887
_diffrn_measurement_device_type 'Enraf-Nonius CAD-4'
_diffrn_measurement_method \q/2\q
_diffrn_radiation_monochromator graphite
_diffrn_radiation_source 'X-ray tube'
_diffrn_radiation_type MoK\a
_diffrn_radiation_wavelength .7107
_diffrn_reflns_av_R_equivalents .081
_diffrn_reflns_av_sigmaI/netI .274
_diffrn_reflns_limit_h_max 19
_diffrn_reflns_limit_h_min 0
_diffrn_reflns_limit_k_max 11
_diffrn_reflns_limit_k_min 0
_diffrn_reflns_limit_l_max 28
_diffrn_reflns_limit_l_min 0
_diffrn_reflns_number 3730
_diffrn_reflns_reduction_process
;
 ?
;
_diffrn_reflns_theta_full 26.29
_diffrn_reflns_theta_max 26.32
_diffrn_reflns_theta_min 2.06
_diffrn_standards_decay_% 0
_diffrn_standards_interval_time 120
_diffrn_standards_number 3
_exptl_absorpt_coefficient_mu .254
_exptl_absorpt_correction_T_max .943
_exptl_absorpt_correction_T_min .821
_exptl_absorpt_correction_type '\y scan'
_exptl_absorpt_process_details '(North et al., 1968)'
_exptl_crystal_colour colourless
_exptl_crystal_density_diffrn 1.403
_exptl_crystal_density_method 'not measured'
_exptl_crystal_description plate
_exptl_crystal_F_000 1424
_exptl_crystal_size_max .20
_exptl_crystal_size_mid .09
_exptl_crystal_size_min .03
_refine_diff_density_max .34
_refine_diff_density_min -.54
_refine_ls_extinction_method none
_refine_ls_goodness_of_fit_ref .835
_refine_ls_hydrogen_treatment constr
_refine_ls_matrix_type full
_refine_ls_number_constraints 0
_refine_ls_number_parameters 218
_refine_ls_number_reflns 3286
_refine_ls_number_restraints 0
_refine_ls_restrained_S_all .835
_refine_ls_R_factor_all .392
_refine_ls_R_factor_gt .075
_refine_ls_shift/su_max .002
_refine_ls_shift/su_mean .000
_refine_ls_structure_factor_coef Fsqd
_refine_ls_weighting_details 'w = 1/[\s^2^(Fo^2^)+(0.1031P)^2^] where P = (Fo^2^+2Fc^2^)/3'
_refine_ls_weighting_scheme calc
_refine_ls_wR_factor_ref .214
_reflns_number_gt 837
_reflns_number_total 3286
_reflns_threshold_expression I>2\s(I)
_cod_data_source_file tk6008.cif
_cod_data_source_block I
_cod_depositor_comments
;
The following automatic conversions were performed:
'_symmetry_cell_setting' value 'Orthorhombic' changed to 'orthorhombic'
according to '/home/saulius/struct/CIF-dictionaries/cif_core.dic'
dictionary named 'cif_core.dic' version 2.4.1 from 2010-06-29.

Automatic conversion script
Id: cif_fix_enum 1527 2010-12-29 10:47:43Z saulius 

The following automatic conversions were performed:

'_symmetry_cell_setting' value 'Orthorhombic' changed to
'orthorhombic' according to
/home/saulius/struct/CIF-dictionaries/cif_core.dic dictionary named
'cif_core.dic' version 2.4.1 from 2010-06-29.

Automatic conversion script
Id: cif_fix_values 1715 2011-07-08 13:25:40Z adriana 
;
_cod_original_cell_volume 3245(2)
_cod_database_code 2200228

loop_
_symmetry_equiv_pos_as_xyz
x,y,z
1/2-x,-y,1/2+z
1/2+x,1/2-y,-z
-x,1/2+y,1/2-z
-x,-y,-z
1/2+x,y,1/2-z
1/2-x,1/2+y,z
x,1/2-y,1/2+z

loop_
_atom_site_aniso_label
_atom_site_aniso_U_11
_atom_site_aniso_U_22
_atom_site_aniso_U_33
_atom_site_aniso_U_12
_atom_site_aniso_U_13
_atom_site_aniso_U_23
Cl1 .0603(10) .0627(10) .0832(13) -.0100(10) .0037(10) .0168(10)
O10 .061(3) .100(4) .039(3) -.012(3) .010(2) .006(3)
O12 .189(6) .062(4) .067(4) -.020(4) -.030(4) .001(3)
O13 .088(4) .077(4) .060(3) .006(3) -.016(3) .005(3)
N1 .045(3) .066(4) .046(3) .005(3) .009(3) -.018(3)
N4 .055(3) .054(3) .028(3) -.011(3) .003(3) -.007(3)
C2 .047(4) .069(5) .032(4) -.005(4) -.017(4) -.011(4)
C3 .057(4) .045(4) .033(3) -.005(3) .007(3) -.007(3)
C5 .043(4) .044(4) .038(4) -.012(3) .007(3) -.006(3)
C6 .044(4) .041(4) .048(4) -.001(3) .000(3) -.005(3)
C7 .032(3) .044(4) .079(5) -.012(3) -.010(3) .014(4)
C8 .040(3) .046(4) .082(5) .001(3) -.017(4) -.020(4)
C9 .048(4) .054(4) .049(4) .004(3) -.004(3) -.013(4)
C11 .078(5) .054(5) .039(5) -.011(4) .010(4) -.011(4)
C14 .167(9) .112(7) .067(6) .043(7) .014(6) .019(6)
C15 .229(14) .212(13) .084(8) .043(11) -.004(9) .045(9)
C16 .049(4) .041(4) .032(3) -.012(3) .011(3) .001(3)
C17 .064(4) .048(4) .048(4) -.011(4) -.001(4) .002(4)
C18 .070(5) .062(5) .066(5) -.016(4) .001(4) -.018(4)
C19 .083(5) .069(5) .056(5) -.023(4) .000(5) -.015(4)
C20 .069(5) .085(6) .055(5) .001(4) -.013(4) .006(4)
C21 .064(4) .059(4) .059(5) .010(4) -.004(4) -.004(4)
C51 .033(3) .054(4) .044(4) -.006(3) -.003(3) -.005(3)
C91 .027(3) .060(4) .044(4) -.006(3) .000(3) -.004(4)

loop_
_atom_site_label
_atom_site_fract_x
_atom_site_fract_y
_atom_site_fract_z
_atom_site_U_iso_or_equiv
_atom_site_thermal_displace_type
_atom_site_occupancy
_atom_site_type_symbol
Cl1 .29888(11) -.32134(18) .409440(9) .0687(6) Uani 1.000 Cl
O10 .4591(3) .1813(5) .14223(10) .0667(19) Uani 1.000 O
O12 .3472(5) .4576(6) .2002(2) .106(3) Uani 1.000 O
O13 .2746(3) .2977(5) .1475(2) .075(2) Uani 1.000 O
N1 .4465(3) -.0007(6) .2079(2) .0523(19) Uani 1.000 N
N4 .3972(3) .2492(6) .2808(2) .0457(17) Uani 1.000 N
C2 .4249(4) .1296(8) .1863(2) .049(3) Uani 1.000 C
C3 .3585(4) .2072(6) .2240(2) .045(2) Uani 1.000 C
C5 .4084(4) .1492(6) .3189(2) .042(2) Uani 1.000 C
C6 .3557(3) -.0843(6) .3561(2) .044(2) Uani 1.000 C
C7 .3398(4) -.2231(7) .3488(3) .052(2) Uani 1.000 C
C8 .3562(4) -.2950(7) .2960(3) .056(2) Uani 1.000 C
C9 .3899(4) -.2177(7) .2508(3) .050(2) Uani 1.000 C
C11 .3270(5) .3373(8) .1909(3) .057(3) Uani 1.000 C
C14 .2369(8) .4081(10) .1079(3) .115(4) Uani 1.000 C
C15 .2723(9) .3933(12) .0536(4) .175(7) Uani 1.000 C
C16 .4433(4) .1955(6) .3782(2) .041(2) Uani 1.000 C
C17 .4134(4) .3206(7) .4032(2) .053(2) Uani 1.000 C
C18 .4411(5) .3634(8) .4594(3) .066(3) Uani 1.000 C
C19 .4977(5) .2781(8) .4896(3) .069(3) Uani 1.000 C
C20 .5297(5) .1566(8) .4646(3) .070(3) Uani 1.000 C
C21 .5021(4) .1102(7) .4088(3) .061(3) Uani 1.000 C
C51 .3898(3) -.0018(6) .3105(2) .044(2) Uani 1.000 C
C91 .4071(3) -.0731(7) .2561(2) .044(2) Uani 1.000 C
H1 .488710 -.044040 .190580 .0625 Uiso 1.000 H
H3 .309320 .143350 .231560 .0540 Uiso 1.000 H
H6 .343690 -.041680 .392510 .0534 Uiso 1.000 H
H8 .344570 -.392090 .291950 .0672 Uiso 1.000 H
H9 .401800 -.263150 .214950 .0600 Uiso 1.000 H
H14A .249120 .502660 .123470 .1384 Uiso 1.000 H
H14B .174500 .396310 .105620 .1384 Uiso 1.000 H
H15A .243640 .317200 .032700 .2627 Uiso 1.000 H
H15B .265570 .480880 .031750 .2627 Uiso 1.000 H
H15C .332790 .371380 .057440 .2627 Uiso 1.000 H
H17 .374130 .377000 .382390 .0638 Uiso 1.000 H
H18 .421410 .448480 .475950 .0793 Uiso 1.000 H
H19 .514610 .303500 .527790 .0831 Uiso 1.000 H
H20 .570870 .103340 .485210 .0836 Uiso 1.000 H
H21 .522320 .024990 .392640 .0726 Uiso 1.000 H

loop_
_atom_type_symbol
_atom_type_description
_atom_type_scat_dispersion_real
_atom_type_scat_dispersion_imag
_atom_type_scat_source
O O .0106 .0060 'International Tables Vol C Tables 4.2.6.8 and 6.1.1.4'
N N .0061 .0033 'International Tables Vol C Tables 4.2.6.8 and 6.1.1.4'
Cl Cl .1484 .1585 'International Tables Vol C Tables 4.2.6.8 and 6.1.1.4'
H H .0000 .0000 'International Tables Vol C Tables 4.2.6.8 and 6.1.1.4'
C C .0033 .0016 'International Tables Vol C Tables 4.2.6.8 and 6.1.1.4'

loop_
_geom_angle_atom_site_label_1
_geom_angle_atom_site_label_2
_geom_angle_atom_site_label_3
_geom_angle
_geom_angle_publ_flag
C11 O13 C14 119.3(6) no
C2 N1 C91 126.9(5) no
C3 N4 C5 116.3(5) no
C91 N1 H1 116.53 no
C2 N1 H1 116.61 no
O10 C2 C3 123.8(6) no
O10 C2 N1 122.7(6) no
N1 C2 C3 113.4(4) no
C2 C3 C11 109.2(5) no
N4 C3 C2 110.0(5) no
N4 C3 C11 110.3(5) no
N4 C5 C51 126.6(5) no
N4 C5 C16 115.6(5) no
C16 C5 C51 117.8(4) no
C7 C6 C51 121.4(5) no
Cl1 C7 C6 118.6(5) no
C6 C7 C8 123.0(6) no
Cl1 C7 C8 118.4(5) no
C7 C8 C9 117.1(6) no
C8 C9 C91 122.1(6) no
O13 C11 C3 109.7(6) no
O12 C11 O13 123.9(7) no
O12 C11 C3 126.4(7) no
O13 C14 C15 108.4(9) no
C17 C16 C21 120.2(5) no
C5 C16 C21 120.5(5) no
C5 C16 C17 119.2(5) no
C16 C17 C18 120.8(6) no
C17 C18 C19 118.7(7) no
C18 C19 C20 121.0(7) no
C19 C20 C21 121.4(7) no
C16 C21 C20 117.8(6) no
C5 C51 C91 122.1(5) no
C6 C51 C91 116.6(5) no
C5 C51 C6 121.3(4) no
C9 C91 C51 119.8(5) no
N1 C91 C9 118.9(5) no
N1 C91 C51 121.1(5) no
N4 C3 H3 109.12 no
C2 C3 H3 109.19 no
C11 C3 H3 109.14 no
C7 C6 H6 119.34 no
C51 C6 H6 119.26 no
C7 C8 H8 121.44 no
C9 C8 H8 121.51 no
C8 C9 H9 118.95 no
C91 C9 H9 118.93 no
O13 C14 H14A 109.98 no
O13 C14 H14B 109.99 no
C15 C14 H14A 110.06 no
C15 C14 H14B 110.06 no
H14A C14 H14B 108.40 no
C14 C15 H15A 109.50 no
C14 C15 H15B 109.45 no
C14 C15 H15C 109.58 no
H15A C15 H15B 109.35 no
H15A C15 H15C 109.48 no
H15B C15 H15C 109.47 no
C16 C17 H17 119.63 no
C18 C17 H17 119.59 no
C17 C18 H18 120.61 no
C19 C18 H18 120.68 no
C18 C19 H19 119.41 no
C20 C19 H19 119.61 no
C19 C20 H20 119.24 no
C21 C20 H20 119.35 no
C16 C21 H21 121.13 no
C20 C21 H21 121.07 no

loop_
_geom_bond_atom_site_label_1
_geom_bond_atom_site_label_2
_geom_bond_site_symmetry_1
_geom_bond_site_symmetry_2
_geom_bond_distance
_geom_bond_publ_flag
Cl1 C7 . . 1.762(7) no
O10 C2 . . 1.223(6) no
O12 C11 . . 1.186(9) no
O13 C11 . . 1.321(9) no
O13 C14 . . 1.482(10) no
N1 C2 . . 1.353(9) no
N1 C91 . . 1.415(7) no
N4 C3 . . 1.464(7) no
N4 C5 . . 1.280(7) no
N1 H1 . . .8603 no
C2 C3 . . 1.515(8) no
C3 C11 . . 1.507(9) no
C5 C51 . . 1.453(8) no
C5 C16 . . 1.502(7) no
C6 C51 . . 1.387(7) no
C6 C7 . . 1.331(9) no
C7 C8 . . 1.388(9) no
C8 C9 . . 1.352(9) no
C9 C91 . . 1.383(9) no
C14 C15 . . 1.346(13) no
C16 C21 . . 1.390(9) no
C16 C17 . . 1.378(8) no
C17 C18 . . 1.393(8) no
C18 C19 . . 1.364(11) no
C19 C20 . . 1.360(10) no
C20 C21 . . 1.395(10) no
C51 C91 . . 1.419(7) no
C3 H3 . . .9803 no
C6 H6 . . .9296 no
C8 H8 . . .9299 no
C9 H9 . . .9299 no
C14 H14A . . .9696 no
C14 H14B . . .9702 no
C15 H15A . . .9607 no
C15 H15B . . .9608 no
C15 H15C . . .9593 no
C17 H17 . . .9297 no
C18 H18 . . .9294 no
C19 H19 . . .9288 no
C20 H20 . . .9308 no
C21 H21 . . .9297 no

loop_
_geom_contact_atom_site_label_1
_geom_contact_atom_site_label_2
_geom_contact_distance
_geom_contact_site_symmetry_2
_geom_contact_publ_flag
Cl1 C6 3.629(6) 7_545 no
Cl1 C15 3.489(10) 2_555 no
Cl1 C17 3.536(7) 7_545 no
Cl1 H15A 2.8498 2_555 no
Cl1 H17 3.1104 1_545 no
Cl1 H6 3.0376 7_545 no
O10 O13 3.049(7) . no
O10 C7 3.235(8) 4_655 no
O10 C8 3.178(8) 4_655 no
O12 C9 3.309(9) 1_565 no
O12 N4 2.771(8) . no
O12 C8 3.165(9) 1_565 no
O13 O10 3.049(7) . no
O10 H19 2.7169 8_554 no
O12 H9 2.7637 1_565 no
O12 H14A 2.3338 . no
O12 H8 2.4975 1_565 no
O13 H14A 2.8351 7_545 no
N1 N4 2.954(8) . no
N4 O12 2.771(8) . no
N4 N1 2.954(8) . no
N4 C9 3.374(8) 4_655 no
N4 H17 2.6035 . no
N4 H1 2.6926 4_655 no
C2 C8 3.472(9) 4_655 no
C2 C9 3.493(9) 4_655 no
C6 C21 3.133(8) . no
C6 Cl1 3.629(6) 7_555 no
C7 O10 3.235(8) 4_645 no
C8 O12 3.165(9) 1_545 no
C8 O10 3.178(8) 4_645 no
C8 C2 3.472(9) 4_645 no
C9 O12 3.309(9) 1_545 no
C9 C2 3.493(9) 4_645 no
C9 N4 3.374(8) 4_645 no
C15 Cl1 3.489(10) 2_554 no
C17 Cl1 3.536(7) 7_555 no
C20 C20 3.457(11) 5_656 no
C21 C6 3.133(8) . no
C6 H21 2.8856 . no
C8 H3 2.9922 7_545 no
C11 H15C 3.0206 . no
C16 H1 3.0702 4_655 no
C16 H6 2.7173 . no
C17 H1 2.8868 4_655 no
C19 H18 2.9487 5_666 no
C20 H20 3.0968 5_656 no
C21 H6 2.8500 . no
C51 H3 2.5568 . no
C51 H21 2.7670 . no
C91 H3 2.5839 . no
H1 H9 2.5092 . no
H1 N4 2.6926 4_645 no
H1 C16 3.0702 4_645 no
H1 C17 2.8868 4_645 no
H3 C51 2.5568 . no
H3 C91 2.5839 . no
H3 C8 2.9922 7_555 no
H6 C16 2.7173 . no
H6 C21 2.8500 . no
H6 Cl1 3.0376 7_555 no
H8 O12 2.4975 1_545 no
H9 O12 2.7637 1_545 no
H9 H1 2.5092 . no
H14A O12 2.3338 . no
H14A O13 2.8351 7_555 no
H15A Cl1 2.8498 2_554 no
H15C C11 3.0206 . no
H17 Cl1 3.1104 1_565 no
H17 N4 2.6035 . no
H18 C19 2.9487 5_666 no
H18 H19 2.5219 5_666 no
H19 H18 2.5219 5_666 no
H19 O10 2.7169 8_555 no
H20 C20 3.0968 5_656 no
H21 C6 2.8856 . no
H21 C51 2.7670 . no

loop_
_geom_hbond_atom_site_label_D
_geom_hbond_atom_site_label_H
_geom_hbond_atom_site_label_A
_geom_hbond_site_symmetry_A
_geom_hbond_distance_DH
_geom_hbond_distance_HA
_geom_hbond_distance_DA
_geom_hbond_angle_DHA
_geom_hbond_publ_flag
N1 H1 N4 4_645 .860 2.693 3.368(9) 136.38 no

loop_
_geom_torsion_atom_site_label_1
_geom_torsion_atom_site_label_2
_geom_torsion_atom_site_label_3
_geom_torsion_atom_site_label_4
_geom_torsion
_geom_torsion_publ_flag
C14 O13 C11 C3 -178.7(6) no
C11 O13 C14 C15 111.1(9) no
C14 O13 C11 O12 -.9(11) no
C91 N1 C2 C3 7.5(8) no
C91 N1 C2 O10 -175.7(5) no
C2 N1 C91 C9 136.9(6) no
C2 N1 C91 C51 -46.7(8) no
C3 N4 C5 C51 2.6(8) no
C5 N4 C3 C2 -75.0(6) no
C3 N4 C5 C16 -176.6(5) no
C5 N4 C3 C11 164.6(5) no
O10 C2 C3 C11 13.5(8) no
O10 C2 C3 N4 -107.6(6) no
N1 C2 C3 N4 69.1(6) no
N1 C2 C3 C11 -169.8(5) no
C2 C3 C11 O13 74.0(7) no
N4 C3 C11 O12 17.1(10) no
N4 C3 C11 O13 -165.1(5) no
C2 C3 C11 O12 -103.7(8) no
N4 C5 C16 C17 40.0(8) no
C16 C5 C51 C91 -141.5(5) no
N4 C5 C51 C91 39.4(9) no
N4 C5 C51 C6 -142.0(6) no
C16 C5 C51 C6 37.2(7) no
N4 C5 C16 C21 -142.8(6) no
C51 C5 C16 C17 -139.2(6) no
C51 C5 C16 C21 37.9(8) no
C51 C6 C7 C8 .3(9) no
C51 C6 C7 Cl1 178.5(4) no
C7 C6 C51 C5 -179.0(5) no
C7 C6 C51 C91 -.3(7) no
C6 C7 C8 C9 .1(9) no
Cl1 C7 C8 C9 -178.1(5) no
C7 C8 C9 C91 -.4(9) no
C8 C9 C91 C51 .4(8) no
C8 C9 C91 N1 176.8(6) no
C5 C16 C21 C20 -177.7(6) no
C5 C16 C17 C18 176.9(6) no
C17 C16 C21 C20 -.6(9) no
C21 C16 C17 C18 -.3(9) no
C16 C17 C18 C19 -.8(10) no
C17 C18 C19 C20 2.8(11) no
C18 C19 C20 C21 -3.9(12) no
C19 C20 C21 C16 2.7(10) no
C5 C51 C91 N1 2.3(7) no
C5 C51 C91 C9 178.6(5) no
C6 C51 C91 N1 -176.4(4) no
C6 C51 C91 C9 .0(7) no

loop_
_cod_related_entry_id
_cod_related_entry_database
_cod_related_entry_code
1 ChemSpider 99345
